data_4033697
loop_
_publ_author_name
'Kaleta, Ji\<r\'i'
'Ron\<cevi\'c, Igor'
'C\'isa\<rov\'a, Ivana'
'Dra\<c\'insk\'y, Martin'
'\<Sol\'inov\'a, Veronika'
'Ka\<si\<cka, V\'aclav'
'Michl, Josef'

_publ_section_title
;
 Bridge-Chlorinated Bicyclo[1.1.1]pentane-1,3-dicarboxylic Acids.
;
_journal_issue 5
_journal_name_full 'The Journal of organic chemistry'
_journal_page_first 2448
_journal_page_last 2461
_journal_paper_doi 10.1021/acs.joc.8b02780
_journal_volume 84
_journal_year 2019
_chemical_compound_source 'Synthesized by Dr. Jiri Kaleta'
_chemical_formula_moiety 'C7 H7 Cl O4'
_chemical_formula_sum 'C7 H7 Cl O4'
_chemical_formula_weight 190.58
_space_group_crystal_system monoclinic
_space_group_IT_number 14
_space_group_name_Hall '-P 2yn'
_space_group_name_H-M_alt 'P 1 21/n 1'
_atom_sites_solution_hydrogens mixed
_audit_creation_method SHELXL-2018/1
_cell_angle_alpha 90
_cell_angle_beta 95.413(2)
_cell_angle_gamma 90
_cell_formula_units_Z 4
_cell_length_a 8.6589(4)
_cell_length_b 10.1550(6)
_cell_length_c 9.1765(5)
_cell_measurement_reflns_used 7475
_cell_measurement_temperature 150(2)
_cell_measurement_theta_max 27.4629
_cell_measurement_theta_min 2.9993
_cell_volume 803.30(7)
_computing_cell_refinement 'SAINT V8.38A (Bruker AXS Inc., 2017)'
_computing_data_collection 'Bruker Instrument Service vV6.2.9'
_computing_data_reduction 'SAINT V8.38A (Bruker AXS Inc., 2017)'
_computing_structure_refinement 'SHELXL-2018/1 (Sheldrick, 2018)'
_computing_structure_solution 'SHELXT 2014/5 (Sheldrick, 2014)'
_diffrn_ambient_temperature 150(2)
_diffrn_measured_fraction_theta_full 0.997
_diffrn_measured_fraction_theta_max 0.997
_diffrn_measurement_device_type 'Bruker D8 VENTURE Kappa Duo PHOTON 100 CMOS'
_diffrn_measurement_method '\f and \w scans'
_diffrn_radiation_monochromator 'Quazar Mo multilayer optic'
_diffrn_radiation_type MoK\a
_diffrn_radiation_wavelength 0.71073
_diffrn_reflns_av_R_equivalents 0.0217
_diffrn_reflns_av_unetI/netI 0.0165
_diffrn_reflns_Laue_measured_fraction_full 0.997
_diffrn_reflns_Laue_measured_fraction_max 0.997
_diffrn_reflns_limit_h_max 11
_diffrn_reflns_limit_h_min -11
_diffrn_reflns_limit_k_max 13
_diffrn_reflns_limit_k_min -13
_diffrn_reflns_limit_l_max 11
_diffrn_reflns_limit_l_min -11
_diffrn_reflns_number 9363
_diffrn_reflns_point_group_measured_fraction_full 0.997
_diffrn_reflns_point_group_measured_fraction_max 0.997
_diffrn_reflns_theta_full 25.242
_diffrn_reflns_theta_max 27.511
_diffrn_reflns_theta_min 2.999
_diffrn_source 'I\mS  micro-focus sealed tube'
_exptl_absorpt_coefficient_mu 0.445
_exptl_absorpt_correction_T_max 0.95
_exptl_absorpt_correction_T_min 0.90
_exptl_absorpt_correction_type multi-scan
_exptl_absorpt_process_details
;
SADABS-2016/2 - Bruker AXS area detector scaling and absorption correction
;
_exptl_crystal_colour colourless
_exptl_crystal_density_diffrn 1.576
_exptl_crystal_description prism
_exptl_crystal_F_000 392
_exptl_crystal_size_max 0.393
_exptl_crystal_size_mid 0.160
_exptl_crystal_size_min 0.108
_refine_diff_density_max 0.394
_refine_diff_density_min -0.344
_refine_diff_density_rms 0.049
_refine_ls_extinction_method none
_refine_ls_goodness_of_fit_ref 1.080
_refine_ls_hydrogen_treatment mixed
_refine_ls_matrix_type full
_refine_ls_number_parameters 138
_refine_ls_number_reflns 1846
_refine_ls_number_restraints 0
_refine_ls_restrained_S_all 1.080
_refine_ls_R_factor_all 0.0370
_refine_ls_R_factor_gt 0.0320
_refine_ls_shift/su_max 0.000
_refine_ls_shift/su_mean 0.000
_refine_ls_structure_factor_coef Fsqd
_refine_ls_weighting_details 'w=1/[\s^2^(Fo^2^)+(0.0453P)^2^+0.4142P] where P=(Fo^2^+2Fc^2^)/3'
_refine_ls_weighting_scheme calc
_refine_ls_wR_factor_gt 0.0863
_refine_ls_wR_factor_ref 0.0897
_reflns_Friedel_coverage 0.000
_reflns_number_gt 1653
_reflns_number_total 1846
_reflns_threshold_expression 'I > 2\s(I)'
_cod_data_source_file jo8b02780_si_002.cif
_cod_data_source_block JK831
_cod_original_sg_symbol_H-M 'P 21/n'
_cod_database_code 4033697
_shelx_shelxl_version_number 2018/1
_shelx_space_group_comment
;
The symmetry employed for this shelxl refinement is uniquely defined
by the following loop, which should always be used as a source of
symmetry information in preference to the above space-group names.
They are only intended as comments.
;
_shelx_estimated_absorpt_t_min 0.845
_shelx_estimated_absorpt_t_max 0.954

loop_
_space_group_symop_operation_xyz
'x, y, z'
'-x+1/2, y+1/2, -z+1/2'
'-x, -y, -z'
'x-1/2, -y-1/2, z-1/2'

loop_
_atom_site_label
_atom_site_type_symbol
_atom_site_fract_x
_atom_site_fract_y
_atom_site_fract_z
_atom_site_U_iso_or_equiv
_atom_site_adp_type
_atom_site_occupancy
_atom_site_site_symmetry_order
_atom_site_calc_flag
_atom_site_refinement_flags_posn
_atom_site_refinement_flags_adp
_atom_site_refinement_flags_occupancy
_atom_site_disorder_assembly
_atom_site_disorder_group
Cl1 Cl 0.67473(4) 0.37133(4) 0.53770(4) 0.03185(14) Uani 1 1 d . . . . .
O1 O 0.97177(12) 0.46551(13) 0.15926(15) 0.0379(3) Uani 1 1 d . . . . .
H1 H 1.071903 0.460155 0.160244 0.046 Uiso 1 1 d R U . . .
O2 O 0.99791(11) 0.29924(12) 0.31866(14) 0.0324(3) Uani 1 1 d . . . . .
O3 O 0.30471(11) 0.29556(12) 0.33655(12) 0.0296(3) Uani 1 1 d . . . . .
H3 H 0.204154 0.297237 0.329124 0.052(6) Uiso 1 1 d R . . . .
O4 O 0.27773(11) 0.44900(11) 0.15960(12) 0.0270(3) Uani 1 1 d . . . . .
C1 C 0.74579(14) 0.37763(13) 0.24196(15) 0.0173(3) Uani 1 1 d . . . . .
C2 C 0.65185(18) 0.31054(17) 0.35689(19) 0.0178(4) Uani 0.793(3) 1 d . . P A 1
H2 H 0.651990 0.212205 0.351054 0.021 Uiso 0.793(3) 1 calc R U P A 1
C3 C 0.52997(14) 0.37678(13) 0.24409(15) 0.0164(3) Uani 1 1 d . . . . .
C4 C 0.62633(18) 0.3170(2) 0.1251(2) 0.0231(4) Uani 0.793(3) 1 d . . P A 1
H4A H 0.626387 0.219687 0.117852 0.028 Uiso 0.793(3) 1 calc R U P A 1
H4B H 0.615713 0.361125 0.028534 0.028 Uiso 0.793(3) 1 calc R U P A 1
C5 C 0.63701(17) 0.49944(18) 0.2433(2) 0.0208(4) Uani 0.793(3) 1 d . . P A 1
H5A H 0.646696 0.552996 0.333872 0.025 Uiso 0.793(3) 1 calc R U P A 1
H5B H 0.626636 0.553343 0.153039 0.025 Uiso 0.793(3) 1 calc R U P A 1
C6 C 0.91825(14) 0.37731(14) 0.24277(16) 0.0197(3) Uani 1 1 d . . . . .
C7 C 0.35774(14) 0.37697(13) 0.24344(16) 0.0186(3) Uani 1 1 d . . . . .
C2D C 0.6498(6) 0.4404(7) 0.3536(7) 0.0175(15) Uani 0.207(3) 1 d . . P A 2
H2D H 0.649017 0.538875 0.350981 0.021 Uiso 0.207(3) 1 calc R U P A 2
C4D C 0.6332(7) 0.2548(6) 0.2335(8) 0.0184(15) Uani 0.207(3) 1 d . . P A 2
H4DA H 0.621850 0.206906 0.139092 0.022 Uiso 0.207(3) 1 calc R U P A 2
H4DB H 0.641925 0.195483 0.319513 0.022 Uiso 0.207(3) 1 calc R U P A 2
C5D C 0.6212(7) 0.4430(7) 0.1202(8) 0.0221(16) Uani 0.207(3) 1 d . . P A 2
H5DA H 0.619452 0.540394 0.115461 0.027 Uiso 0.207(3) 1 calc R U P A 2
H5DB H 0.609930 0.400298 0.022758 0.027 Uiso 0.207(3) 1 calc R U P A 2

loop_
_atom_site_aniso_label
_atom_site_aniso_U_11
_atom_site_aniso_U_22
_atom_site_aniso_U_33
_atom_site_aniso_U_23
_atom_site_aniso_U_13
_atom_site_aniso_U_12
Cl1 0.0276(2) 0.0452(3) 0.0229(2) -0.00145(16) 0.00294(14) 0.00874(16)
O1 0.0091(5) 0.0470(7) 0.0591(8) 0.0286(6) 0.0100(5) 0.0041(4)
O2 0.0103(5) 0.0407(7) 0.0465(7) 0.0200(5) 0.0043(4) 0.0039(4)
O3 0.0100(5) 0.0416(6) 0.0375(6) 0.0130(5) 0.0036(4) -0.0036(4)
O4 0.0091(4) 0.0336(6) 0.0383(6) 0.0096(5) 0.0024(4) 0.0025(4)
C1 0.0066(5) 0.0214(6) 0.0242(7) 0.0018(5) 0.0030(5) 0.0005(4)
C2 0.0105(7) 0.0202(8) 0.0230(8) -0.0001(7) 0.0037(6) 0.0013(6)
C3 0.0062(5) 0.0186(6) 0.0245(7) 0.0001(5) 0.0024(4) -0.0001(4)
C4 0.0106(7) 0.0331(10) 0.0258(9) -0.0053(8) 0.0020(6) 0.0023(7)
C5 0.0078(7) 0.0207(9) 0.0340(10) 0.0039(7) 0.0026(6) -0.0001(6)
C6 0.0087(6) 0.0244(7) 0.0263(7) 0.0010(6) 0.0035(5) 0.0001(5)
C7 0.0095(6) 0.0201(7) 0.0266(7) -0.0015(5) 0.0031(5) -0.0013(5)
C2D 0.006(3) 0.020(3) 0.025(3) 0.000(3) 0.000(2) 0.001(2)
C4D 0.008(3) 0.015(3) 0.033(4) -0.005(3) 0.006(2) 0.001(2)
C5D 0.008(3) 0.034(4) 0.024(3) 0.012(3) 0.003(2) 0.002(2)

loop_
_atom_type_symbol
_atom_type_description
_atom_type_scat_dispersion_real
_atom_type_scat_dispersion_imag
_atom_type_scat_source
C C 0.0033 0.0016 'International Tables Vol C Tables 4.2.6.8 and 6.1.1.4'
H H 0.0000 0.0000 'International Tables Vol C Tables 4.2.6.8 and 6.1.1.4'
Cl Cl 0.1484 0.1585 'International Tables Vol C Tables 4.2.6.8 and 6.1.1.4'
O O 0.0106 0.0060 'International Tables Vol C Tables 4.2.6.8 and 6.1.1.4'

loop_
_geom_angle_atom_site_label_1
_geom_angle_atom_site_label_2
_geom_angle_atom_site_label_3
_geom_angle
C6 O1 H1 111.3
C7 O3 H3 110.5
C6 C1 C2D 127.5(2)
C6 C1 C4 127.32(12)
C6 C1 C2 125.80(12)
C4 C1 C2 86.38(11)
C6 C1 C5 127.44(12)
C4 C1 C5 87.50(12)
C2 C1 C5 89.26(11)
C6 C1 C4D 127.6(2)
C2D C1 C4D 89.5(3)
C6 C1 C5D 127.2(2)
C2D C1 C5D 85.5(4)
C4D C1 C5D 85.5(4)
C6 C1 C3 179.04(12)
C2D C1 C3 52.0(2)
C4 C1 C3 53.25(8)
C2 C1 C3 53.25(8)
C5 C1 C3 52.94(8)
C4D C1 C3 52.0(2)
C5D C1 C3 53.7(2)
C1 C2 C3 74.00(10)
C1 C2 Cl1 117.83(11)
C3 C2 Cl1 118.84(11)
C1 C2 H2 113.5
C3 C2 H2 113.5
Cl1 C2 H2 113.5
C7 C3 C2D 128.5(3)
C7 C3 C4D 126.1(2)
C2D C3 C4D 91.1(3)
C7 C3 C5 126.59(12)
C7 C3 C4 126.81(12)
C5 C3 C4 87.15(12)
C7 C3 C2 128.12(12)
C5 C3 C2 88.98(11)
C4 C3 C2 85.60(11)
C7 C3 C5D 124.0(2)
C2D C3 C5D 86.5(4)
C4D C3 C5D 88.0(4)
C7 C3 C1 179.11(12)
C2D C3 C1 52.0(2)
C4D C3 C1 54.2(2)
C5 C3 C1 53.06(8)
C4 C3 C1 52.64(8)
C2 C3 C1 52.75(8)
C5D C3 C1 55.1(2)
C1 C4 C3 74.12(11)
C1 C4 H4A 116.1
C3 C4 H4A 116.1
C1 C4 H4B 116.1
C3 C4 H4B 116.1
H4A C4 H4B 113.1
C3 C5 C1 74.00(10)
C3 C5 H5A 116.1
C1 C5 H5A 116.1
C3 C5 H5B 116.1
C1 C5 H5B 116.1
H5A C5 H5B 113.1
O2 C6 O1 124.86(12)
O2 C6 C1 120.93(12)
O1 C6 C1 114.20(12)
O4 C7 O3 125.17(12)
O4 C7 C3 120.58(12)
O3 C7 C3 114.25(12)
C1 C2D C3 76.0(3)
C1 C2D Cl1 116.0(4)
C3 C2D Cl1 117.6(4)
C1 C2D H2D 114.0
C3 C2D H2D 114.0
Cl1 C2D H2D 114.0
C3 C4D C1 73.7(3)
C3 C4D H4DA 116.1
C1 C4D H4DA 116.1
C3 C4D H4DB 116.1
C1 C4D H4DB 116.1
H4DA C4D H4DB 113.1
C3 C5D C1 71.2(3)
C3 C5D H5DA 116.5
C1 C5D H5DA 116.5
C3 C5D H5DB 116.5
C1 C5D H5DB 116.5
H5DA C5D H5DB 113.5

loop_
_geom_bond_atom_site_label_1
_geom_bond_atom_site_label_2
_geom_bond_distance
Cl1 C2 1.7639(18)
Cl1 C2D 1.823(7)
O1 C6 1.2928(17)
O1 H1 0.8679
O2 C6 1.2241(17)
O3 C7 1.3033(17)
O3 H3 0.8671
O4 C7 1.2273(17)
C1 C6 1.4927(17)
C1 C2D 1.519(6)
C1 C4 1.546(2)
C1 C2 1.549(2)
C1 C5 1.556(2)
C1 C4D 1.581(6)
C1 C5D 1.620(6)
C1 C3 1.8707(17)
C2 C3 1.559(2)
C2 H2 1.0000
C3 C7 1.4907(16)
C3 C2D 1.519(6)
C3 C4D 1.536(6)
C3 C5 1.553(2)
C3 C4 1.558(2)
C3 C5D 1.594(6)
C4 H4A 0.9900
C4 H4B 0.9900
C5 H5A 0.9900
C5 H5B 0.9900
C2D H2D 1.0000
C4D H4DA 0.9900
C4D H4DB 0.9900
C5D H5DA 0.9900
C5D H5DB 0.9900

loop_
_geom_hbond_atom_site_label_D
_geom_hbond_atom_site_label_H
_geom_hbond_atom_site_label_A
_geom_hbond_distance_DH
_geom_hbond_distance_HA
_geom_hbond_distance_DA
_geom_hbond_angle_DHA
_geom_hbond_site_symmetry_A
_geom_hbond_publ_flag
O1 H1 O4 0.87 1.79 2.6542(13) 179.2 1_655 yes
O3 H3 O2 0.87 1.78 2.6463(14) 178.5 1_455 yes
